data_7104752
loop_
_publ_author_name
'Mu\~niz, Kilian'
'Iglesias, Alvaro'
'Fang, Yewen'

_publ_section_title
;
 Platinum-catalysed aerobic 1,2-aminooxygenation of alkenes.
;
_journal_issue 37
_journal_name_full 'Chemical communications (Cambridge, England)'
_journal_page_first 5591
_journal_page_last 5593
_journal_paper_doi 10.1039/b912139k
_journal_volume 34
_journal_year 2009
_chemical_formula_moiety 'C24 H28 N2 O3 S'
_chemical_formula_sum 'C24 H28 N2 O3 S'
_chemical_formula_weight 424.54
_chemical_name_systematic
;
?
;
_space_group_IT_number 2
_symmetry_cell_setting triclinic
_symmetry_space_group_name_Hall '-P 1'
_symmetry_space_group_name_H-M 'P -1'
_atom_sites_solution_hydrogens geom
_atom_sites_solution_primary direct
_atom_sites_solution_secondary difmap
_audit_creation_method SHELXL-97
_cell_angle_alpha 76.514(2)
_cell_angle_beta 77.422(3)
_cell_angle_gamma 88.597(3)
_cell_formula_units_Z 2
_cell_length_a 6.3940(2)
_cell_length_b 12.6597(7)
_cell_length_c 14.1192(7)
_cell_measurement_reflns_used 5679
_cell_measurement_temperature 173(2)
_cell_measurement_theta_max 27.485
_cell_measurement_theta_min 0.998
_cell_volume 1084.29(9)
_computing_cell_refinement 'Denzo (Nonius B.V., 1998)'
_computing_data_collection 'Collect (Nonius B.V., 1998)'
_computing_data_reduction 'Denzo (Nonius B.V., 1998)'
_computing_molecular_graphics 'PLATON 98 (Spek, 1998)'
_computing_publication_material 'SHELXL-97 (Sheldrick, 1997)'
_computing_structure_refinement 'SHELXL-97 (Sheldrick, 1997)'
_computing_structure_solution 'SHELXS-97 (Sheldrick, 1997)'
_diffrn_ambient_temperature 173(2)
_diffrn_measured_fraction_theta_full 0.996
_diffrn_measured_fraction_theta_max 0.996
_diffrn_measurement_device_type KappaCCD
_diffrn_measurement_method 'phi and omega scans'
_diffrn_radiation_monochromator graphite
_diffrn_radiation_source 'fine-focus sealed tube'
_diffrn_radiation_type MoK\a
_diffrn_radiation_wavelength 0.71073
_diffrn_reflns_av_R_equivalents 0.0533
_diffrn_reflns_av_sigmaI/netI 0.0563
_diffrn_reflns_limit_h_max 8
_diffrn_reflns_limit_h_min -8
_diffrn_reflns_limit_k_max 15
_diffrn_reflns_limit_k_min -16
_diffrn_reflns_limit_l_max 18
_diffrn_reflns_limit_l_min -18
_diffrn_reflns_number 10439
_diffrn_reflns_theta_full 27.47
_diffrn_reflns_theta_max 27.47
_diffrn_reflns_theta_min 1.52
_exptl_absorpt_coefficient_mu 0.177
_exptl_absorpt_correction_type none
_exptl_crystal_colour colorless
_exptl_crystal_density_diffrn 1.300
_exptl_crystal_density_method 'not measured'
_exptl_crystal_description block
_exptl_crystal_F_000 452
_exptl_crystal_size_max 0.40
_exptl_crystal_size_mid 0.20
_exptl_crystal_size_min 0.15
_refine_diff_density_max 0.704
_refine_diff_density_min -0.505
_refine_diff_density_rms 0.126
_refine_ls_extinction_method none
_refine_ls_goodness_of_fit_ref 1.108
_refine_ls_hydrogen_treatment constr
_refine_ls_matrix_type full
_refine_ls_number_parameters 272
_refine_ls_number_reflns 4960
_refine_ls_number_restraints 0
_refine_ls_restrained_S_all 1.108
_refine_ls_R_factor_all 0.0810
_refine_ls_R_factor_gt 0.0538
_refine_ls_shift/su_max 0.001
_refine_ls_shift/su_mean 0.000
_refine_ls_structure_factor_coef Fsqd
_refine_ls_weighting_details 'calc w=1/[\s^2^(Fo^2^)+(0.0893P)^2^+0.3400P] where P=(Fo^2^+2Fc^2^)/3'
_refine_ls_weighting_scheme calc
_refine_ls_wR_factor_gt 0.1411
_refine_ls_wR_factor_ref 0.1718
_reflns_number_gt 3724
_reflns_number_total 4960
_reflns_threshold_expression I>2sigma(I)
_cod_data_source_file b912139k.txt
_cod_data_source_block muniz17
_cod_depositor_comments
;
The following automatic conversions were performed:
'_symmetry_cell_setting' value 'Triclinic' changed to 'triclinic'
according to '/home/saulius/struct/CIF-dictionaries/cif_core.dic'
dictionary named 'cif_core.dic' version 2.4.1 from 2010-06-29.

Automatic conversion script
Id: cif_fix_enum 1527 2010-12-29 10:47:43Z saulius 
;
_cod_database_code 7104752

loop_
_symmetry_equiv_pos_as_xyz
'x, y, z'
'-x, -y, -z'

loop_
_atom_site_label
_atom_site_type_symbol
_atom_site_fract_x
_atom_site_fract_y
_atom_site_fract_z
_atom_site_U_iso_or_equiv
_atom_site_adp_type
_atom_site_occupancy
_atom_site_symmetry_multiplicity
_atom_site_calc_flag
_atom_site_refinement_flags
_atom_site_disorder_assembly
_atom_site_disorder_group
C1 C 1.0727(3) -0.23668(18) 0.34610(16) 0.0258(5) Uani 1 1 d . . .
C2 C 0.8628(4) -0.2712(2) 0.35759(18) 0.0324(5) Uani 1 1 d . . .
H2 H 0.7899 -0.2490 0.3047 0.039 Uiso 1 1 calc R . .
C3 C 0.7609(4) -0.3384(2) 0.44701(19) 0.0374(6) Uani 1 1 d . . .
H3 H 0.6172 -0.3623 0.4547 0.045 Uiso 1 1 calc R . .
C4 C 0.8623(4) -0.3717(2) 0.52557(18) 0.0368(6) Uani 1 1 d . . .
C5 C 1.0701(4) -0.3341(2) 0.51377(19) 0.0422(6) Uani 1 1 d . . .
H5 H 1.1410 -0.3543 0.5676 0.051 Uiso 1 1 calc R . .
C6 C 1.1765(4) -0.2673(2) 0.42423(19) 0.0377(6) Uani 1 1 d . . .
H6 H 1.3197 -0.2427 0.4167 0.045 Uiso 1 1 calc R . .
C7 C 0.7494(5) -0.4459(3) 0.6222(2) 0.0522(8) Uani 1 1 d . . .
H7A H 0.5948 -0.4470 0.6252 0.078 Uiso 1 1 calc R . .
H7B H 0.7766 -0.4194 0.6784 0.078 Uiso 1 1 calc R . .
H7C H 0.8032 -0.5195 0.6259 0.078 Uiso 1 1 calc R . .
C8 C 1.0945(3) 0.01024(17) 0.12597(16) 0.0233(4) Uani 1 1 d . . .
C9 C 1.2768(3) 0.13348(18) -0.01006(16) 0.0281(5) Uani 1 1 d . . .
H9A H 1.3023 0.1173 -0.0769 0.034 Uiso 1 1 calc R . .
H9B H 1.3845 0.1888 -0.0109 0.034 Uiso 1 1 calc R . .
C10 C 1.0496(3) 0.17396(17) 0.01857(16) 0.0245(5) Uani 1 1 d . . .
H10 H 0.9790 0.1851 -0.0395 0.029 Uiso 1 1 calc R . .
C11 C 1.0252(3) 0.27400(17) 0.06162(16) 0.0250(5) Uani 1 1 d . . .
H11A H 1.0773 0.3393 0.0079 0.030 Uiso 1 1 calc R . .
H11B H 1.1129 0.2671 0.1124 0.030 Uiso 1 1 calc R . .
C12 C 0.7883(3) 0.28698(17) 0.10967(16) 0.0237(4) Uani 1 1 d . . .
H12 H 0.7061 0.2857 0.0572 0.028 Uiso 1 1 calc R . .
C13 C 0.7044(3) 0.18624(17) 0.19675(16) 0.0251(5) Uani 1 1 d . . .
C14 C 0.7318(3) 0.08608(18) 0.15182(18) 0.0280(5) Uani 1 1 d . . .
H14A H 0.6956 0.0196 0.2061 0.034 Uiso 1 1 calc R . .
H14B H 0.6314 0.0894 0.1069 0.034 Uiso 1 1 calc R . .
C15 C 0.7472(3) 0.39629(17) 0.13604(16) 0.0245(5) Uani 1 1 d . . .
C16 C 0.8869(4) 0.44561(18) 0.17676(18) 0.0304(5) Uani 1 1 d . . .
H16 H 1.0147 0.4104 0.1888 0.036 Uiso 1 1 calc R . .
C17 C 0.8420(4) 0.54591(19) 0.20001(18) 0.0334(5) Uani 1 1 d . . .
H17 H 0.9390 0.5782 0.2280 0.040 Uiso 1 1 calc R . .
C18 C 0.6580(4) 0.59870(19) 0.18279(17) 0.0313(5) Uani 1 1 d . . .
H18 H 0.6269 0.6666 0.1998 0.038 Uiso 1 1 calc R . .
C19 C 0.5185(4) 0.55198(18) 0.14046(17) 0.0295(5) Uani 1 1 d . . .
H19 H 0.3924 0.5882 0.1274 0.035 Uiso 1 1 calc R . .
C20 C 0.5642(3) 0.45187(18) 0.11730(16) 0.0270(5) Uani 1 1 d . . .
H20 H 0.4684 0.4206 0.0880 0.032 Uiso 1 1 calc R . .
C21 C 0.4646(4) 0.1900(2) 0.24698(19) 0.0357(6) Uani 1 1 d . . .
H21A H 0.4229 0.2659 0.2468 0.043 Uiso 1 1 calc R . .
H21B H 0.3737 0.1592 0.2110 0.043 Uiso 1 1 calc R . .
C22 C 0.4385(5) 0.1236(4) 0.3519(3) 0.0795(12) Uani 1 1 d . . .
H22A H 0.3646 0.0534 0.3592 0.095 Uiso 1 1 calc R . .
H22B H 0.3512 0.1628 0.3991 0.095 Uiso 1 1 calc R . .
C23 C 0.6583(5) 0.1040(3) 0.3745(2) 0.0711(11) Uani 1 1 d . . .
H23A H 0.6905 0.0258 0.3846 0.085 Uiso 1 1 calc R . .
H23B H 0.6660 0.1277 0.4357 0.085 Uiso 1 1 calc R . .
C24 C 0.8167(4) 0.1700(2) 0.28511(17) 0.0335(5) Uani 1 1 d . . .
H24A H 0.9513 0.1305 0.2716 0.040 Uiso 1 1 calc R . .
H24B H 0.8508 0.2410 0.2971 0.040 Uiso 1 1 calc R . .
N1 N 1.0479(3) -0.07195(15) 0.20302(14) 0.0292(4) Uani 1 1 d . . .
N2 N 0.9504(3) 0.08010(14) 0.09603(13) 0.0249(4) Uani 1 1 d . . .
O1 O 1.4126(2) -0.12211(14) 0.24404(13) 0.0376(4) Uani 1 1 d . . .
O2 O 1.2429(3) -0.23383(13) 0.16100(12) 0.0326(4) Uani 1 1 d . . .
O3 O 1.2897(2) 0.03443(12) 0.06666(11) 0.0275(4) Uani 1 1 d . . .
S1 S 1.21744(8) -0.16300(4) 0.22927(4) 0.02515(17) Uani 1 1 d . . .

loop_
_atom_site_aniso_label
_atom_site_aniso_U_11
_atom_site_aniso_U_22
_atom_site_aniso_U_33
_atom_site_aniso_U_23
_atom_site_aniso_U_13
_atom_site_aniso_U_12
C1 0.0285(11) 0.0225(11) 0.0260(11) -0.0056(9) -0.0051(9) 0.0001(9)
C2 0.0312(11) 0.0341(13) 0.0299(12) -0.0015(10) -0.0080(9) -0.0033(10)
C3 0.0326(12) 0.0386(14) 0.0355(13) -0.0015(11) -0.0025(10) -0.0068(10)
C4 0.0458(14) 0.0330(14) 0.0266(12) -0.0039(10) -0.0005(10) 0.0015(11)
C5 0.0515(15) 0.0463(16) 0.0283(13) -0.0010(11) -0.0157(11) 0.0009(12)
C6 0.0361(13) 0.0388(14) 0.0373(14) -0.0021(11) -0.0129(10) -0.0030(11)
C7 0.0660(19) 0.0458(17) 0.0312(14) 0.0034(12) 0.0052(13) 0.0001(14)
C8 0.0244(10) 0.0201(11) 0.0259(11) -0.0075(9) -0.0043(8) 0.0004(8)
C9 0.0307(11) 0.0246(11) 0.0242(11) -0.0006(9) -0.0013(9) 0.0035(9)
C10 0.0292(11) 0.0216(11) 0.0213(10) -0.0029(8) -0.0044(8) 0.0019(8)
C11 0.0271(10) 0.0205(11) 0.0248(11) -0.0031(9) -0.0027(8) 0.0004(8)
C12 0.0275(10) 0.0203(11) 0.0236(11) -0.0044(8) -0.0074(8) 0.0028(8)
C13 0.0222(10) 0.0231(11) 0.0282(11) -0.0036(9) -0.0044(8) 0.0018(8)
C14 0.0213(10) 0.0236(11) 0.0378(13) -0.0065(10) -0.0047(9) 0.0004(8)
C15 0.0285(11) 0.0181(10) 0.0239(11) -0.0014(8) -0.0031(8) 0.0012(8)
C16 0.0307(11) 0.0262(12) 0.0356(13) -0.0084(10) -0.0090(9) 0.0046(9)
C17 0.0398(13) 0.0253(12) 0.0372(13) -0.0112(10) -0.0087(10) -0.0007(10)
C18 0.0398(13) 0.0209(11) 0.0298(12) -0.0062(9) -0.0007(10) 0.0026(9)
C19 0.0323(11) 0.0244(12) 0.0272(11) -0.0010(9) -0.0025(9) 0.0062(9)
C20 0.0296(11) 0.0239(11) 0.0249(11) -0.0017(9) -0.0050(8) 0.0026(9)
C21 0.0274(11) 0.0287(13) 0.0452(15) -0.0073(11) 0.0028(10) 0.0028(9)
C22 0.0506(19) 0.113(3) 0.0486(19) 0.008(2) 0.0144(15) 0.0116(19)
C23 0.066(2) 0.096(3) 0.0343(16) 0.0106(17) -0.0006(14) -0.013(2)
C24 0.0401(13) 0.0337(13) 0.0253(12) -0.0030(10) -0.0082(10) 0.0005(10)
N1 0.0255(9) 0.0222(10) 0.0338(11) 0.0005(8) -0.0016(8) 0.0034(7)
N2 0.0229(9) 0.0193(9) 0.0306(10) -0.0032(8) -0.0046(7) 0.0010(7)
O1 0.0280(8) 0.0388(10) 0.0424(10) -0.0009(8) -0.0085(7) -0.0085(7)
O2 0.0392(9) 0.0285(9) 0.0288(9) -0.0079(7) -0.0044(7) 0.0087(7)
O3 0.0247(7) 0.0254(8) 0.0269(8) -0.0010(6) 0.0000(6) 0.0033(6)
S1 0.0240(3) 0.0218(3) 0.0268(3) -0.0021(2) -0.0035(2) 0.0012(2)

loop_
_atom_type_symbol
_atom_type_description
_atom_type_scat_dispersion_real
_atom_type_scat_dispersion_imag
_atom_type_scat_source
C C 0.0033 0.0016 'International Tables Vol C Tables 4.2.6.8 and 6.1.1.4'
H H 0.0000 0.0000 'International Tables Vol C Tables 4.2.6.8 and 6.1.1.4'
N N 0.0061 0.0033 'International Tables Vol C Tables 4.2.6.8 and 6.1.1.4'
O O 0.0106 0.0060 'International Tables Vol C Tables 4.2.6.8 and 6.1.1.4'
S S 0.1246 0.1234 'International Tables Vol C Tables 4.2.6.8 and 6.1.1.4'

loop_
_geom_angle_atom_site_label_1
_geom_angle_atom_site_label_2
_geom_angle_atom_site_label_3
_geom_angle
_geom_angle_site_symmetry_1
_geom_angle_site_symmetry_3
_geom_angle_publ_flag
C6 C1 C2 120.2(2) . . ?
C6 C1 S1 119.13(17) . . ?
C2 C1 S1 120.50(17) . . ?
C3 C2 C1 119.2(2) . . ?
C3 C2 H2 120.4 . . ?
C1 C2 H2 120.4 . . ?
C2 C3 C4 121.8(2) . . ?
C2 C3 H3 119.1 . . ?
C4 C3 H3 119.1 . . ?
C3 C4 C5 118.3(2) . . ?
C3 C4 C7 121.1(2) . . ?
C5 C4 C7 120.6(2) . . ?
C4 C5 C6 120.9(2) . . ?
C4 C5 H5 119.5 . . ?
C6 C5 H5 119.5 . . ?
C1 C6 C5 119.6(2) . . ?
C1 C6 H6 120.2 . . ?
C5 C6 H6 120.2 . . ?
C4 C7 H7A 109.5 . . ?
C4 C7 H7B 109.5 . . ?
H7A C7 H7B 109.5 . . ?
C4 C7 H7C 109.5 . . ?
H7A C7 H7C 109.5 . . ?
H7B C7 H7C 109.5 . . ?
N1 C8 N2 123.33(19) . . ?
N1 C8 O3 125.08(19) . . ?
N2 C8 O3 111.58(18) . . ?
O3 C9 C10 105.59(16) . . ?
O3 C9 H9A 110.6 . . ?
C10 C9 H9A 110.6 . . ?
O3 C9 H9B 110.6 . . ?
C10 C9 H9B 110.6 . . ?
H9A C9 H9B 108.8 . . ?
N2 C10 C11 108.99(17) . . ?
N2 C10 C9 100.45(16) . . ?
C11 C10 C9 117.17(18) . . ?
N2 C10 H10 109.9 . . ?
C11 C10 H10 109.9 . . ?
C9 C10 H10 109.9 . . ?
C10 C11 C12 110.25(17) . . ?
C10 C11 H11A 109.6 . . ?
C12 C11 H11A 109.6 . . ?
C10 C11 H11B 109.6 . . ?
C12 C11 H11B 109.6 . . ?
H11A C11 H11B 108.1 . . ?
C15 C12 C11 112.57(17) . . ?
C15 C12 C13 115.05(17) . . ?
C11 C12 C13 110.48(17) . . ?
C15 C12 H12 106.0 . . ?
C11 C12 H12 106.0 . . ?
C13 C12 H12 106.0 . . ?
C14 C13 C24 110.25(19) . . ?
C14 C13 C21 107.37(17) . . ?
C24 C13 C21 103.16(19) . . ?
C14 C13 C12 106.98(17) . . ?
C24 C13 C12 114.73(18) . . ?
C21 C13 C12 114.15(18) . . ?
N2 C14 C13 111.44(16) . . ?
N2 C14 H14A 109.3 . . ?
C13 C14 H14A 109.3 . . ?
N2 C14 H14B 109.3 . . ?
C13 C14 H14B 109.3 . . ?
H14A C14 H14B 108.0 . . ?
C16 C15 C20 117.7(2) . . ?
C16 C15 C12 122.95(19) . . ?
C20 C15 C12 119.30(19) . . ?
C15 C16 C17 120.9(2) . . ?
C15 C16 H16 119.6 . . ?
C17 C16 H16 119.6 . . ?
C18 C17 C16 120.6(2) . . ?
C18 C17 H17 119.7 . . ?
C16 C17 H17 119.7 . . ?
C17 C18 C19 119.5(2) . . ?
C17 C18 H18 120.2 . . ?
C19 C18 H18 120.2 . . ?
C18 C19 C20 119.7(2) . . ?
C18 C19 H19 120.2 . . ?
C20 C19 H19 120.2 . . ?
C19 C20 C15 121.6(2) . . ?
C19 C20 H20 119.2 . . ?
C15 C20 H20 119.2 . . ?
C22 C21 C13 106.4(2) . . ?
C22 C21 H21A 110.5 . . ?
C13 C21 H21A 110.5 . . ?
C22 C21 H21B 110.5 . . ?
C13 C21 H21B 110.5 . . ?
H21A C21 H21B 108.6 . . ?
C21 C22 C23 108.3(2) . . ?
C21 C22 H22A 110.0 . . ?
C23 C22 H22A 110.0 . . ?
C21 C22 H22B 110.0 . . ?
C23 C22 H22B 110.0 . . ?
H22A C22 H22B 108.4 . . ?
C22 C23 C24 106.6(3) . . ?
C22 C23 H23A 110.4 . . ?
C24 C23 H23A 110.4 . . ?
C22 C23 H23B 110.4 . . ?
C24 C23 H23B 110.4 . . ?
H23A C23 H23B 108.6 . . ?
C23 C24 C13 105.5(2) . . ?
C23 C24 H24A 110.6 . . ?
C13 C24 H24A 110.6 . . ?
C23 C24 H24B 110.6 . . ?
C13 C24 H24B 110.6 . . ?
H24A C24 H24B 108.8 . . ?
C8 N1 S1 122.19(15) . . ?
C8 N2 C14 125.19(18) . . ?
C8 N2 C10 112.18(17) . . ?
C14 N2 C10 119.74(17) . . ?
C8 O3 C9 108.50(16) . . ?
O1 S1 O2 115.77(10) . . ?
O1 S1 N1 114.44(11) . . ?
O2 S1 N1 110.04(10) . . ?
O1 S1 C1 107.79(10) . . ?
O2 S1 C1 107.60(10) . . ?
N1 S1 C1 99.71(10) . . ?

loop_
_geom_bond_atom_site_label_1
_geom_bond_atom_site_label_2
_geom_bond_distance
_geom_bond_site_symmetry_2
_geom_bond_publ_flag
C1 C6 1.384(3) . ?
C1 C2 1.385(3) . ?
C1 S1 1.763(2) . ?
C2 C3 1.382(3) . ?
C2 H2 0.9500 . ?
C3 C4 1.382(4) . ?
C3 H3 0.9500 . ?
C4 C5 1.385(4) . ?
C4 C7 1.507(3) . ?
C5 C6 1.390(3) . ?
C5 H5 0.9500 . ?
C6 H6 0.9500 . ?
C7 H7A 0.9800 . ?
C7 H7B 0.9800 . ?
C7 H7C 0.9800 . ?
C8 N1 1.304(3) . ?
C8 N2 1.329(3) . ?
C8 O3 1.340(2) . ?
C9 O3 1.467(3) . ?
C9 C10 1.530(3) . ?
C9 H9A 0.9900 . ?
C9 H9B 0.9900 . ?
C10 N2 1.463(3) . ?
C10 C11 1.519(3) . ?
C10 H10 1.0000 . ?
C11 C12 1.541(3) . ?
C11 H11A 0.9900 . ?
C11 H11B 0.9900 . ?
C12 C15 1.517(3) . ?
C12 C13 1.562(3) . ?
C12 H12 1.0000 . ?
C13 C14 1.535(3) . ?
C13 C24 1.542(3) . ?
C13 C21 1.548(3) . ?
C14 N2 1.457(3) . ?
C14 H14A 0.9900 . ?
C14 H14B 0.9900 . ?
C15 C16 1.392(3) . ?
C15 C20 1.393(3) . ?
C16 C17 1.392(3) . ?
C16 H16 0.9500 . ?
C17 C18 1.378(3) . ?
C17 H17 0.9500 . ?
C18 C19 1.387(3) . ?
C18 H18 0.9500 . ?
C19 C20 1.390(3) . ?
C19 H19 0.9500 . ?
C20 H20 0.9500 . ?
C21 C22 1.500(4) . ?
C21 H21A 0.9900 . ?
C21 H21B 0.9900 . ?
C22 C23 1.510(5) . ?
C22 H22A 0.9900 . ?
C22 H22B 0.9900 . ?
C23 C24 1.520(4) . ?
C23 H23A 0.9900 . ?
C23 H23B 0.9900 . ?
C24 H24A 0.9900 . ?
C24 H24B 0.9900 . ?
N1 S1 1.5985(19) . ?
O1 S1 1.4366(16) . ?
O2 S1 1.4447(17) . ?

loop_
_geom_torsion_atom_site_label_1
_geom_torsion_atom_site_label_2
_geom_torsion_atom_site_label_3
_geom_torsion_atom_site_label_4
_geom_torsion
_geom_torsion_site_symmetry_1
_geom_torsion_site_symmetry_2
_geom_torsion_site_symmetry_3
_geom_torsion_site_symmetry_4
_geom_torsion_publ_flag
C6 C1 C2 C3 -1.5(4) . . . . ?
S1 C1 C2 C3 173.3(2) . . . . ?
C1 C2 C3 C4 0.3(4) . . . . ?
C2 C3 C4 C5 1.4(4) . . . . ?
C2 C3 C4 C7 -179.4(3) . . . . ?
C3 C4 C5 C6 -1.9(4) . . . . ?
C7 C4 C5 C6 178.9(3) . . . . ?
C2 C1 C6 C5 1.0(4) . . . . ?
S1 C1 C6 C5 -173.9(2) . . . . ?
C4 C5 C6 C1 0.8(4) . . . . ?
O3 C9 C10 N2 -11.2(2) . . . . ?
O3 C9 C10 C11 106.6(2) . . . . ?
N2 C10 C11 C12 -53.0(2) . . . . ?
C9 C10 C11 C12 -166.12(18) . . . . ?
C10 C11 C12 C15 -168.94(17) . . . . ?
C10 C11 C12 C13 60.9(2) . . . . ?
C15 C12 C13 C14 172.06(17) . . . . ?
C11 C12 C13 C14 -59.1(2) . . . . ?
C15 C12 C13 C24 -65.3(2) . . . . ?
C11 C12 C13 C24 63.5(2) . . . . ?
C15 C12 C13 C21 53.4(3) . . . . ?
C11 C12 C13 C21 -177.74(19) . . . . ?
C24 C13 C14 N2 -72.7(2) . . . . ?
C21 C13 C14 N2 175.64(18) . . . . ?
C12 C13 C14 N2 52.7(2) . . . . ?
C11 C12 C15 C16 -40.4(3) . . . . ?
C13 C12 C15 C16 87.3(2) . . . . ?
C11 C12 C15 C20 138.2(2) . . . . ?
C13 C12 C15 C20 -94.0(2) . . . . ?
C20 C15 C16 C17 1.5(3) . . . . ?
C12 C15 C16 C17 -179.8(2) . . . . ?
C15 C16 C17 C18 -0.2(4) . . . . ?
C16 C17 C18 C19 -1.0(3) . . . . ?
C17 C18 C19 C20 1.0(3) . . . . ?
C18 C19 C20 C15 0.4(3) . . . . ?
C16 C15 C20 C19 -1.6(3) . . . . ?
C12 C15 C20 C19 179.70(19) . . . . ?
C14 C13 C21 C22 88.4(3) . . . . ?
C24 C13 C21 C22 -28.0(3) . . . . ?
C12 C13 C21 C22 -153.2(3) . . . . ?
C13 C21 C22 C23 14.1(4) . . . . ?
C21 C22 C23 C24 5.9(4) . . . . ?
C22 C23 C24 C13 -23.7(4) . . . . ?
C14 C13 C24 C23 -82.8(3) . . . . ?
C21 C13 C24 C23 31.6(3) . . . . ?
C12 C13 C24 C23 156.4(2) . . . . ?
N2 C8 N1 S1 172.16(17) . . . . ?
O3 C8 N1 S1 -7.0(3) . . . . ?
N1 C8 N2 C14 10.1(3) . . . . ?
O3 C8 N2 C14 -170.70(18) . . . . ?
N1 C8 N2 C10 170.7(2) . . . . ?
O3 C8 N2 C10 -10.1(2) . . . . ?
C13 C14 N2 C8 106.7(2) . . . . ?
C13 C14 N2 C10 -52.5(3) . . . . ?
C11 C10 N2 C8 -110.6(2) . . . . ?
C9 C10 N2 C8 13.1(2) . . . . ?
C11 C10 N2 C14 51.2(2) . . . . ?
C9 C10 N2 C14 174.88(18) . . . . ?
N1 C8 O3 C9 -179.0(2) . . . . ?
N2 C8 O3 C9 1.8(2) . . . . ?
C10 C9 O3 C8 6.5(2) . . . . ?
C8 N1 S1 O1 57.8(2) . . . . ?
C8 N1 S1 O2 -74.6(2) . . . . ?
C8 N1 S1 C1 172.52(19) . . . . ?
C6 C1 S1 O1 -15.3(2) . . . . ?
C2 C1 S1 O1 169.87(19) . . . . ?
C6 C1 S1 O2 110.2(2) . . . . ?
C2 C1 S1 O2 -64.6(2) . . . . ?
C6 C1 S1 N1 -135.0(2) . . . . ?
C2 C1 S1 N1 50.2(2) . . . . ?
